data_1540343
loop_
_publ_author_name
'Kuz'ma, Yu.B.'
'Orishchin, S.V.'
'Glovyak, T.'
'Lomnitskaya, Ya.F.'

_publ_section_title
;
 New phosphide Nb2 P and its crystal structure
;
_journal_name_full
;
Dopovidi Akademii Nauk Ukrains'koi RSR, Seriya B: Geologichni, Khimichni ta 
Biologichni Nauki
;
_journal_page_first 47
_journal_page_last 49
_journal_volume 1988
_journal_year 1988
_chemical_formula_sum 'Nb2 P'
_space_group_IT_number 51
_symmetry_space_group_name_Hall '-P 2a 2a'
_symmetry_space_group_name_H-M 'P m m a'
_cell_angle_alpha 90
_cell_angle_beta 90
_cell_angle_gamma 90
_cell_formula_units_Z 18
_cell_length_a 18.079
_cell_length_b 3.425
_cell_length_c 13.858
_cell_volume 858.095
_citation_journal_id_ASTM DANND6
_cod_data_source_file Kuzma_DANND6_1988_568.cif
_cod_data_source_block Nb2P1
_cod_original_cell_volume 858.0953
_cod_original_formula_sum 'Nb2 P1'
_cod_database_code 1540343

loop_
_symmetry_equiv_pos_as_xyz
x,y,z
-x+1/2,-y,z
x+1/2,-y,-z
-x,y,-z
-x,-y,-z
x-1/2,y,-z
-x-1/2,y,z
x,-y,z

loop_
_atom_site_label
_atom_site_type_symbol
_atom_site_fract_x
_atom_site_fract_y
_atom_site_fract_z
_atom_site_occupancy
_atom_site_U_iso_or_equiv
Nb11 Nb 0.1216 0 0.5704 1 0.0
Nb9 Nb 0.25 0 0.5612 1 0.0
Nb1 Nb 0 0 0.5 1 0.0
Nb7 Nb 0.25 0 0.3878 1 0.0
Nb8 Nb 0.25 0.5 0.8898 1 0.0
P1 P 0.25 0 0.6891 1 0.0
Nb2 Nb 0.1375 0.5 0.0044 1 0.0
Nb6 Nb 0.25 0 0.1098 1 0.0
Nb12 Nb 0.0016 0.5 0.1628 1 0.0
P2 P 0.1049 0 0.1378 1 0.0
Nb3 Nb 0.1661 0.5 0.2413 1 0.0
Nb4 Nb 0.6621 0.5 0.2392 1 0.0
Nb10 Nb 0.0616 0 0.3437 1 0.0
P5 P 0.5463 0.5 0.3275 1 0.0
P4 P 0.1442 0.5 0.4304 1 0.0
P3 P 0.6037 0 0.1282 1 0.0
Nb5 Nb 0 0.5 0.5 1 0.0
